data_2011921
loop_
_publ_author_name
'Abdul Ajees, A.'
'Sekar, K.'
'Parthasarathy, S.'
'Schenk, H.'
'Epe, B.'
'Mondon, A.'

_publ_section_title
;
 Tricoccin R2. Erratum
;
_journal_issue 4
_journal_name_full 'Acta Crystallographica Section C'
_journal_page_first 499
_journal_page_last 499
_journal_paper_doi 10.1107/S010827010002045X
_journal_volume 57
_journal_year 2001
_chemical_formula_iupac 'C25 H26 O7'
_chemical_formula_moiety 'C25 H26 O7'
_chemical_formula_sum 'C25 H26 O7'
_chemical_formula_weight 438.46
_chemical_name_common 'Tricoccin R2'
_chemical_name_systematic
;
?
;
_space_group_IT_number 5
_symmetry_cell_setting monoclinic
_symmetry_space_group_name_Hall 'C 2y'
_symmetry_space_group_name_H-M 'C 1 2 1'
_audit_creation_method SHELXL-97
_cell_angle_alpha 90.00
_cell_angle_beta 114.670(10)
_cell_angle_gamma 90.00
_cell_formula_units_Z 4
_cell_length_a 22.9390(10)
_cell_length_b 6.574(2)
_cell_length_c 16.481(2)
_cell_measurement_reflns_used 25
_cell_measurement_temperature 293(2)
_cell_measurement_theta_max 30
_cell_measurement_theta_min 20
_cell_volume 2258.5(8)
_computing_cell_refinement 'SDP (Frenz, 1978)'
_computing_data_collection 'CAD-4 Software (Enraf-Nonius, 1989)'
_computing_data_reduction 'CAD-4 Software'
_computing_structure_refinement 'SHELXL97 (Sheldrick, 1997)'
_computing_structure_solution 'SHELXS97 (Sheldrick, 1997)'
_diffrn_ambient_temperature 293(2)
_diffrn_measured_fraction_theta_full .948
_diffrn_measured_fraction_theta_max .948
_diffrn_measurement_device_type 'Enraf-Nonius CAD-4'
_diffrn_measurement_method \w/2\q
_diffrn_radiation_monochromator graphite
_diffrn_radiation_source 'fine-focus sealed tube'
_diffrn_radiation_type CuK\a
_diffrn_radiation_wavelength 1.54180
_diffrn_reflns_av_R_equivalents .0272
_diffrn_reflns_av_sigmaI/netI .0191
_diffrn_reflns_limit_h_max 27
_diffrn_reflns_limit_h_min -25
_diffrn_reflns_limit_k_max 8
_diffrn_reflns_limit_k_min 0
_diffrn_reflns_limit_l_max 0
_diffrn_reflns_limit_l_min -19
_diffrn_reflns_number 2312
_diffrn_reflns_theta_full 70.26
_diffrn_reflns_theta_max 70.26
_diffrn_reflns_theta_min 2.95
_diffrn_standards_decay_% <1
_diffrn_standards_interval_time 120
_diffrn_standards_number 2
_exptl_absorpt_coefficient_mu .778
_exptl_absorpt_correction_T_max .991
_exptl_absorpt_correction_T_min .961
_exptl_absorpt_correction_type 'empirical \y scan'
_exptl_crystal_colour colourless
_exptl_crystal_density_diffrn 1.289
_exptl_crystal_density_meas ?
_exptl_crystal_density_method 'not measured'
_exptl_crystal_description needle
_exptl_crystal_F_000 928
_exptl_crystal_size_max .30
_exptl_crystal_size_mid .25
_exptl_crystal_size_min .20
_refine_diff_density_max .273
_refine_diff_density_min -.124
_refine_ls_abs_structure_details 'Flack (1983)'
_refine_ls_abs_structure_Flack .1(3)
_refine_ls_extinction_coef .0018(2)
_refine_ls_extinction_method SHELXL97
_refine_ls_goodness_of_fit_ref 1.067
_refine_ls_hydrogen_treatment constr
_refine_ls_matrix_type full
_refine_ls_number_parameters 293
_refine_ls_number_reflns 2230
_refine_ls_number_restraints 1
_refine_ls_restrained_S_all 1.067
_refine_ls_R_factor_all .0401
_refine_ls_R_factor_gt .0364
_refine_ls_shift/su_max <0.001
_refine_ls_shift/su_mean <0.001
_refine_ls_structure_factor_coef Fsqd
_refine_ls_weighting_details 'calc w = 1/[\s^2^(Fo^2^)+(0.0588P)^2^+0.6138P] where P = (Fo^2^+2Fc^2^)/3'
_refine_ls_weighting_scheme calc
_refine_ls_wR_factor_ref .1034
_reflns_number_gt 2054
_reflns_number_total 2230
_reflns_threshold_expression I>2\s(I)
_cod_data_source_file vj1131.cif
_cod_data_source_block I
_cod_depositor_comments
;
The following automatic conversions were performed:
'_symmetry_cell_setting' value 'Monoclinic' changed to 'monoclinic'
according to '/home/saulius/struct/CIF-dictionaries/cif_core.dic'
dictionary named 'cif_core.dic' version 2.4.1 from 2010-06-29.

Automatic conversion script
Id: cif_fix_enum 1527 2010-12-29 10:47:43Z saulius 

The following automatic conversions were performed:

'_symmetry_cell_setting' value 'Monoclinic' changed to 'monoclinic'
according to /home/saulius/struct/CIF-dictionaries/cif_core.dic
dictionary named 'cif_core.dic' version 2.4.1 from 2010-06-29.

Automatic conversion script
Id: cif_fix_values 1715 2011-07-08 13:25:40Z adriana 

The following automatic conversions were performed:

'_exptl_crystal_density_meas' value 'not measured' was changed to '?'
- the value is perceived as not measured.

Automatic conversion script
Id: cif_fix_values 3008 2015-01-20 13:52:24Z robertas 
;
_cod_original_cell_volume 2258.5(7)
_cod_original_sg_symbol_H-M 'C 2'
_cod_database_code 2011921
_cod_database_fobs_code 2011921

loop_
_symmetry_equiv_pos_as_xyz
'x, y, z'
'-x, y, -z'
'x+1/2, y+1/2, z'
'-x+1/2, y+1/2, -z'

loop_
_atom_site_label
_atom_site_fract_x
_atom_site_fract_y
_atom_site_fract_z
_atom_site_U_iso_or_equiv
_atom_site_adp_type
_atom_site_calc_flag
_atom_site_refinement_flags
_atom_site_occupancy
_atom_site_disorder_assembly
_atom_site_disorder_group
_atom_site_type_symbol
C1 .5001(2) .3359(8) .1535(2) .0884(13) Uani d . 1 . . C
H1 .4821 .4590 .1589 .106 Uiso calc R 1 . . H
C2 .5380(3) .3143(15) .1124(3) .138(3) Uani d . 1 . . C
H2 .5515 .4171 .0854 .165 Uiso calc R 1 . . H
C3 .55499(19) .0986(16) .1168(2) .136(3) Uani d . 1 . . C
C4 .51095(12) -.0319(5) .35079(16) .0495(6) Uani d . 1 . . C
C5 .51555(12) .1521(4) .29493(16) .0451(6) Uani d . 1 . . C
H5 .4918 .2628 .3072 .054 Uiso calc R 1 . . H
C6 .58606(12) .2103(6) .34162(16) .0543(7) Uani d . 1 . . C
H6A .5919 .3549 .3360 .065 Uiso calc R 1 . . H
H6B .6114 .1356 .3170 .065 Uiso calc R 1 . . H
C7 .60510(12) .1507(5) .44081(16) .0506(7) Uani d . 1 . . C
C8 .66748(11) .2699(4) .58414(15) .0432(6) Uani d . 1 . . C
C9 .69709(11) .0774(4) .56993(15) .0453(6) Uani d . 1 . . C
H9 .6873 -.0349 .6013 .054 Uiso calc R 1 . . H
C10 .48957(12) .1400(5) .19060(16) .0529(7) Uani d . 1 . . C
C11 .76878(11) .0952(5) .60159(16) .0517(7) Uani d . 1 . . C
H11A .7789 .2061 .5709 .062 Uiso calc R 1 . . H
H11B .7859 -.0296 .5888 .062 Uiso calc R 1 . . H
C12 .79923(11) .1359(5) .70458(16) .0516(7) Uani d . 1 . . C
H12A .7954 .0136 .7349 .062 Uiso calc R 1 . . H
H12B .8446 .1639 .7240 .062 Uiso calc R 1 . . H
C13 .76875(11) .3117(5) .73265(16) .0465(6) Uani d . 1 . . C
C14 .70042(11) .3743(4) .67166(16) .0431(6) Uani d . 1 . . C
C15 .66908(13) .4280(4) .73307(17) .0493(6) Uani d . 1 . . C
O16 .71301(9) .4229(4) .82068(12) .0587(5) Uani d . 1 . . O
C17 .77399(12) .3345(5) .82997(16) .0507(6) Uani d . 1 . . C
H17 .8085 .4311 .8623 .061 Uiso calc R 1 . . H
C18 .75748(14) .5110(5) .6846(2) .0596(7) Uani d . 1 . . C
H18A .7700 .5225 .6354 .072 Uiso calc R 1 . . H
H18B .7630 .6341 .7195 .072 Uiso calc R 1 . . H
C19 .42104(14) .0723(7) .14383(18) .0683(9) Uani d . 1 . . C
H19A .4078 .0792 .0804 .102 Uiso calc R 1 . . H
H19B .3943 .1595 .1605 .102 Uiso calc R 1 . . H
H19C .4172 -.0652 .1606 .102 Uiso calc R 1 . . H
C20 .78499(13) .1459(5) .88397(16) .0528(7) Uani d . 1 . . C
C21 .74541(17) -.0300(6) .8694(2) .0687(8) Uani d . 1 . . C
H21 .7064 -.0541 .8211 .082 Uiso calc R 1 . . H
C22 .83659(18) .1101(6) .9619(2) .0756(10) Uani d . 1 . . C
H22 .8707 .2000 .9880 .091 Uiso calc R 1 . . H
O24 .83239(17) -.0739(5) .99729(18) .0999(10) Uani d . 1 . . O
C23 .7759(2) -.1549(7) .9400(3) .0874(12) Uani d . 1 . . C
H23 .7601 -.2800 .9479 .105 Uiso calc R 1 . . H
O25 .61416(9) .4682(4) .71455(14) .0655(6) Uani d . 1 . . O
O26 .66502(8) .0429(4) .47372(11) .0558(5) Uani d . 1 . . O
O27 .55533(8) .0248(4) .44137(11) .0595(6) Uani d . 1 . . O
C28 .44694(13) -.0560(6) .3563(2) .0662(8) Uani d . 1 . . C
H28A .4516 -.1489 .4036 .099 Uiso calc R 1 . . H
H28B .4158 -.1082 .3007 .099 Uiso calc R 1 . . H
H28C .4330 .0738 .3682 .099 Uiso calc R 1 . . H
C29 .5324(2) -.2330(6) .3265(3) .0832(11) Uani d . 1 . . C
H29A .5747 -.2179 .3286 .125 Uiso calc R 1 . . H
H29B .5031 -.2720 .2673 .125 Uiso calc R 1 . . H
H29C .5330 -.3359 .3681 .125 Uiso calc R 1 . . H
C30 .61627(12) .3144(5) .50991(16) .0512(7) Uani d . 1 . . C
H30 .5909 .4297 .5017 .061 Uiso calc R 1 . . H
O31 .52773(10) -.0018(5) .16438(13) .0861(9) Uani d . 1 . . O
O32 .58593(15) .0036(14) .08401(18) .219(4) Uani d . 1 . . O

loop_
_atom_site_aniso_label
_atom_site_aniso_U_11
_atom_site_aniso_U_22
_atom_site_aniso_U_33
_atom_site_aniso_U_12
_atom_site_aniso_U_13
_atom_site_aniso_U_23
C1 .098(3) .100(3) .0397(16) -.021(2) .0024(17) .0130(19)
C2 .090(3) .257(9) .047(2) -.057(5) .009(2) .037(4)
C3 .056(2) .315(11) .0362(17) .033(4) .0190(14) .017(4)
C4 .0511(13) .0536(16) .0412(12) .0019(13) .0167(11) -.0039(12)
C5 .0413(12) .0560(16) .0351(12) .0055(12) .0130(10) -.0039(11)
C6 .0451(13) .076(2) .0357(12) -.0020(14) .0111(10) .0050(13)
C7 .0429(12) .0677(19) .0373(12) .0046(13) .0130(10) .0030(13)
C8 .0417(11) .0492(15) .0380(12) .0029(11) .0160(10) .0047(11)
C9 .0441(12) .0532(16) .0335(11) .0063(12) .0110(10) .0024(11)
C10 .0482(13) .071(2) .0347(12) .0096(14) .0128(10) -.0019(13)
C11 .0433(12) .0691(19) .0422(12) .0093(13) .0174(10) .0024(13)
C12 .0365(11) .0706(19) .0441(12) .0059(13) .0132(10) .0039(14)
C13 .0392(11) .0554(16) .0398(12) -.0049(11) .0114(10) .0011(12)
C14 .0412(11) .0427(14) .0424(12) -.0001(10) .0144(10) .0031(11)
C15 .0547(14) .0418(14) .0486(13) .0029(12) .0186(11) -.0009(12)
O16 .0614(11) .0674(14) .0441(9) .0082(10) .0188(8) -.0053(10)
C17 .0443(12) .0588(17) .0410(13) -.0051(12) .0098(10) -.0067(12)
C18 .0637(16) .0551(18) .0582(16) -.0135(15) .0235(13) .0033(14)
C19 .0568(15) .095(3) .0409(13) .0041(17) .0088(11) -.0081(16)
C20 .0542(14) .0654(18) .0383(12) .0036(14) .0188(11) -.0014(13)
C21 .0706(18) .073(2) .0688(19) -.0051(18) .0352(16) .0017(18)
C22 .082(2) .079(3) .0464(16) .007(2) .0073(15) .0028(17)
O24 .135(2) .091(2) .0618(14) .025(2) .0296(15) .0204(15)
C23 .131(4) .067(2) .091(3) .007(2) .072(3) .014(2)
O25 .0542(11) .0703(14) .0711(13) .0134(11) .0251(9) -.0040(12)
O26 .0495(9) .0735(14) .0363(8) .0124(10) .0099(7) -.0062(9)
O27 .0553(10) .0818(15) .0365(8) -.0099(11) .0144(8) .0048(10)
C28 .0594(16) .082(2) .0561(16) -.0122(17) .0236(13) -.0050(18)
C29 .111(3) .062(2) .078(2) .028(2) .041(2) .0074(19)
C30 .0467(13) .0605(18) .0420(13) .0115(13) .0142(10) .0068(13)
O31 .0720(13) .142(3) .0431(10) .0408(16) .0228(10) -.0083(14)
O32 .100(2) .500(12) .0690(16) .110(5) .0482(16) .015(4)

loop_
_atom_type_symbol
_atom_type_description
_atom_type_scat_dispersion_real
_atom_type_scat_dispersion_imag
_atom_type_scat_source
C C .0181 .0091 'International Tables Vol C Tables 4.2.6.8 and 6.1.1.4'
H H .0000 .0000 'International Tables Vol C Tables 4.2.6.8 and 6.1.1.4'
O O .0492 .0322 'International Tables Vol C Tables 4.2.6.8 and 6.1.1.4'

loop_
_geom_angle_atom_site_label_1
_geom_angle_atom_site_label_2
_geom_angle_atom_site_label_3
_geom_angle
C2 C1 C10 112.0(5)
C1 C2 C3 107.4(5)
O32 C3 O31 119.7(9)
O32 C3 C2 131.4(8)
O31 C3 C2 108.8(4)
O27 C4 C28 104.1(2)
O27 C4 C29 109.1(3)
C28 C4 C29 110.7(3)
O27 C4 C5 102.5(2)
C28 C4 C5 115.1(2)
C29 C4 C5 114.3(2)
C6 C5 C4 102.5(2)
C6 C5 C10 113.8(2)
C4 C5 C10 121.5(2)
C5 C6 C7 103.9(2)
O27 C7 O26 110.9(3)
O27 C7 C30 107.2(2)
O26 C7 C30 103.5(2)
O27 C7 C6 106.3(2)
O26 C7 C6 109.0(2)
C30 C7 C6 119.9(3)
C30 C8 C14 133.5(3)
C30 C8 C9 109.0(2)
C14 C8 C9 117.4(2)
O26 C9 C8 104.17(19)
O26 C9 C11 111.71(19)
C8 C9 C11 112.3(2)
O31 C10 C1 102.1(3)
O31 C10 C19 106.7(3)
C1 C10 C19 111.2(3)
O31 C10 C5 110.9(2)
C1 C10 C5 110.7(3)
C19 C10 C5 114.5(2)
C9 C11 C12 108.48(19)
C13 C12 C11 114.0(2)
C18 C13 C12 120.3(2)
C18 C13 C14 60.76(18)
C12 C13 C14 118.8(2)
C18 C13 C17 112.4(2)
C12 C13 C17 122.5(2)
C14 C13 C17 105.6(2)
C8 C14 C15 124.6(2)
C8 C14 C13 118.8(2)
C15 C14 C13 105.5(2)
C8 C14 C18 117.7(2)
C15 C14 C18 112.9(2)
C13 C14 C18 58.75(18)
O25 C15 O16 120.4(2)
O25 C15 C14 128.9(2)
O16 C15 C14 110.7(2)
C15 O16 C17 111.70(19)
O16 C17 C20 108.1(2)
O16 C17 C13 105.65(19)
C20 C17 C13 117.1(2)
C13 C18 C14 60.49(17)
C22 C20 C21 105.1(3)
C22 C20 C17 125.1(3)
C21 C20 C17 129.7(3)
C23 C21 C20 106.4(3)
C20 C22 O24 111.7(4)
C23 O24 C22 105.6(3)
O24 C23 C21 111.2(4)
C7 O26 C9 107.59(18)
C7 O27 C4 111.29(18)
C8 C30 C7 110.1(3)
C3 O31 C10 109.7(5)

loop_
_geom_bond_atom_site_label_1
_geom_bond_atom_site_label_2
_geom_bond_site_symmetry_2
_geom_bond_distance
_geom_bond_publ_flag
C1 C2 . 1.312(7) ?
C1 C10 . 1.488(5) ?
C2 C3 . 1.464(11) ?
C3 O32 . 1.228(7) ?
C3 O31 . 1.360(7) ?
C4 O27 . 1.461(3) ?
C4 C28 . 1.517(4) ?
C4 C29 . 1.522(5) ?
C4 C5 . 1.550(4) ?
C5 C6 . 1.522(4) ?
C5 C10 . 1.569(3) ?
C6 C7 . 1.556(3) ?
C7 O27 . 1.413(3) ?
C7 O26 . 1.437(3) ?
C7 C30 . 1.509(4) ?
C8 C30 . 1.328(3) ?
C8 C14 . 1.487(3) ?
C8 C9 . 1.500(4) ?
C9 O26 . 1.461(3) ?
C9 C11 . 1.508(3) ?
C10 O31 . 1.462(4) ?
C10 C19 . 1.501(4) ?
C11 C12 . 1.566(3) ?
C12 C13 . 1.520(4) ?
C13 C18 . 1.497(4) ?
C13 C14 . 1.523(3) ?
C13 C17 . 1.565(3) ?
C14 C15 . 1.508(4) ?
C14 C18 . 1.527(4) ?
C15 O25 . 1.195(3) ?
C15 O16 . 1.374(3) ?
O16 C17 . 1.463(3) ?
C17 C20 . 1.485(4) ?
C20 C22 . 1.355(4) ?
C20 C21 . 1.427(5) ?
C21 C23 . 1.355(5) ?
C22 O24 . 1.364(5) ?
O24 C23 . 1.354(6) ?

loop_
_cod_related_entry_id
_cod_related_entry_database
_cod_related_entry_code
1 ChemSpider 21182155
